data_1560330
loop_
_publ_author_name
'L\"u, Minfeng'
'Jo, Hongil'
'Oh, Seung-Jin'
'Ok, Kang Min'

_publ_section_title
;
 New quaternary alkali metal cadmium selenites, A 2 Cd(SeO 3 ) 2 (A = K,
 Rb, and Cs) and Li 2 Cd 3 (SeO 3 ) 4
;
_journal_name_full 'Journal of Solid State Chemistry'
_journal_page_first 213
_journal_page_last 218
_journal_paper_doi 10.1016/j.jssc.2017.09.014
_journal_volume 256
_journal_year 2017
_chemical_formula_moiety 'Li2  O12  Se4  Cd3'
_chemical_formula_sum 'Cd3 Li2 O12 Se4'
_chemical_formula_weight 858.95
_space_group_IT_number 2
_space_group_name_Hall '-P 1'
_space_group_name_H-M_alt 'P -1'
_symmetry_cell_setting triclinic
_symmetry_Int_Tables_number 2
_symmetry_space_group_name_Hall '-P 1'
_symmetry_space_group_name_H-M 'P -1'
_atom_sites_solution_primary direct
_atom_sites_solution_secondary difmap
_cell_angle_alpha 103.312(2)
_cell_angle_beta 92.2150(10)
_cell_angle_gamma 116.4530(10)
_cell_formula_units_Z 2
_cell_length_a 7.7204(2)
_cell_length_b 8.6590(3)
_cell_length_c 10.7265(2)
_cell_measurement_reflns_used 11603
_cell_measurement_temperature 298.0(2)
_cell_measurement_theta_max 25.242
_cell_measurement_theta_min 1.977
_cell_measurement_wavelength 0.71073
_cell_volume 616.49(3)
_computing_structure_refinement 'SHELXL-97 (Sheldrick, 1997)'
_diffrn_ambient_temperature 298.0(2)
_diffrn_measured_fraction_theta_full 0.998
_diffrn_measured_fraction_theta_max 0.992
_diffrn_measurement_device_type 'Bruker SMART BREEZE'
_diffrn_measurement_method CCD
_diffrn_radiation_probe x-ray
_diffrn_radiation_type MoK\a
_diffrn_radiation_wavelength 0.71073
_diffrn_reflns_av_R_equivalents 0.0702
_diffrn_reflns_Laue_measured_fraction_full 0.998
_diffrn_reflns_Laue_measured_fraction_max 0.992
_diffrn_reflns_limit_h_max 10
_diffrn_reflns_limit_h_min -10
_diffrn_reflns_limit_k_max 10
_diffrn_reflns_limit_k_min -11
_diffrn_reflns_limit_l_max 14
_diffrn_reflns_limit_l_min -14
_diffrn_reflns_number 11603
_diffrn_reflns_point_group_measured_fraction_full 0.998
_diffrn_reflns_point_group_measured_fraction_max 0.992
_diffrn_reflns_theta_full 25.242
_diffrn_reflns_theta_max 28.305
_diffrn_reflns_theta_min 1.977
_exptl_absorpt_coefficient_mu 16.991
_exptl_absorpt_correction_T_max 0.38
_exptl_absorpt_correction_T_min 0.23
_exptl_absorpt_correction_type empirical
_exptl_absorpt_process_details
; 
 SADABS(Blessing, 1995) 
;
_exptl_crystal_colour Colorless
_exptl_crystal_density_diffrn 4.627
_exptl_crystal_density_method 'not measured'
_exptl_crystal_description Block
_exptl_crystal_F_000 764
_exptl_crystal_size_max 0.080
_exptl_crystal_size_mid 0.070
_exptl_crystal_size_min 0.065
_refine_diff_density_max 1.107
_refine_diff_density_min -1.031
_refine_diff_density_rms 0.269
_refine_ls_extinction_coef 0.00297(17)
_refine_ls_extinction_expression Fc^*^=kFc[1+0.001xFc^2^\l^3^/sin(2\q)]^-1/4^
_refine_ls_extinction_method SHELXL
_refine_ls_goodness_of_fit_ref 1.018
_refine_ls_hydrogen_treatment undef
_refine_ls_matrix_type full
_refine_ls_number_constraints 0
_refine_ls_number_parameters 189
_refine_ls_number_reflns 3054
_refine_ls_number_restraints 0
_refine_ls_restrained_S_all 1.018
_refine_ls_R_factor_all 0.0489
_refine_ls_R_factor_gt 0.0337
_refine_ls_shift/su_max 0.001
_refine_ls_shift/su_mean 0
_refine_ls_structure_factor_coef Fsqd
_refine_ls_weighting_details 'w=1/[\s^2^(Fo^2^)+(0.0127P)^2^] where P=(Fo^2^+2Fc^2^)/3'
_refine_ls_weighting_scheme calc
_refine_ls_wR_factor_gt 0.0562
_refine_ls_wR_factor_ref 0.0615
_reflns_number_gt 2415
_reflns_number_total 3054
_reflns_threshold_expression 'I > 2\s(I)'
_cod_data_source_file JSSC-2017-256-213.cif
_cod_data_source_block Li2Cd3Se4O12
_cod_depositor_comments
;
The following automatic conversions were performed:

data item '_exptl_absorpt_correction_type' value 'EMPIRICAL' was
changed to 'empirical' in accordance with the built-in table derived
from the CIF Core dictionary named 'cif_core.dic' version 2.4.5 last
updated on 2014-11-21.

Automatic conversion script
Id: cif_fix_values 8369 2020-08-20 11:38:08Z andrius 
;
_cod_database_code 1560330

loop_
_symmetry_equiv_pos_as_xyz
'x, y, z'
'-x, -y, -z'

loop_
_atom_site_label
_atom_site_type_symbol
_atom_site_fract_x
_atom_site_fract_y
_atom_site_fract_z
_atom_site_U_iso_or_equiv
_atom_site_adp_type
_atom_site_occupancy
_atom_site_calc_flag
_atom_site_disorder_assembly
_atom_site_disorder_group
Cd1 Cd 0.34800(7) 0.78041(7) 0.29712(5) 0.01905(13) Uani 1 d . .
Cd2 Cd 0 0.5 0.5 0.01735(16) Uani 1 d . .
Cd3 Cd 0.67879(7) 1.11627(7) 0.16368(5) 0.02000(13) Uani 1 d . .
Cd4 Cd 0 0.5 0 0.01706(16) Uani 1 d . .
Se1 Se 0.13827(9) 0.31339(9) 0.22887(6) 0.01473(15) Uani 1 d . .
Se2 Se -0.07040(9) 0.76167(9) 0.29004(6) 0.01597(16) Uani 1 d . .
Se3 Se 0.51323(9) 0.71430(9) -0.01550(6) 0.01740(16) Uani 1 d . .
Se4 Se 0.52722(9) 0.75036(10) 0.57044(6) 0.01935(17) Uani 1 d . .
O1 O 0.5924(6) 0.8224(7) 0.4383(4) 0.0253(11) Uani 1 d . .
O2 O 0.5528(6) 0.8205(6) 0.1437(4) 0.0230(11) Uani 1 d . .
O3 O 0.0840(6) 0.7453(6) 0.4022(4) 0.0159(10) Uani 1 d . .
O4 O 0.1923(6) 0.4879(6) 0.1655(4) 0.0223(11) Uani 1 d . .
O5 O 0.5436(6) 1.0953(6) 0.3499(4) 0.0261(12) Uani 1 d . .
O6 O 0.0638(6) 0.7635(6) 0.1643(4) 0.0189(10) Uani 1 d . .
O7 O 0.3142(7) 0.5669(7) 0.5065(5) 0.0397(14) Uani 1 d . .
O8 O -0.0486(6) 0.3065(6) 0.3098(4) 0.0214(11) Uani 1 d . .
O9 O 0.7226(6) 1.3419(6) 0.0706(4) 0.0223(11) Uani 1 d . .
O10 O 0.3805(6) 1.1052(7) 0.0749(4) 0.0246(12) Uani 1 d . .
O11 O -0.0006(6) 1.1375(6) 0.1009(4) 0.0174(10) Uani 1 d . .
O12 O -0.0111(6) 0.9780(6) 0.3405(4) 0.0265(12) Uani 1 d . .
Li1 Li 0.1070(16) 0.9593(18) 0.0861(11) 0.026(3) Uani 1 d . .
Li2 Li 0.8139(15) 1.0529(16) 0.4320(10) 0.020(2) Uiso 1 d . .

loop_
_atom_site_aniso_label
_atom_site_aniso_U_11
_atom_site_aniso_U_22
_atom_site_aniso_U_33
_atom_site_aniso_U_23
_atom_site_aniso_U_13
_atom_site_aniso_U_12
Cd1 0.0147(2) 0.0176(3) 0.0192(3) 0.0030(2) 0.00141(19) 0.0038(2)
Cd2 0.0199(4) 0.0149(4) 0.0144(3) 0.0021(3) 0.0047(3) 0.0065(3)
Cd3 0.0183(3) 0.0170(3) 0.0187(3) 0.0053(2) -0.0002(2) 0.0033(2)
Cd4 0.0146(3) 0.0171(4) 0.0145(3) 0.0033(3) 0.0015(3) 0.0038(3)
Se1 0.0150(3) 0.0150(4) 0.0134(3) 0.0015(3) 0.0005(2) 0.0076(3)
Se2 0.0157(3) 0.0155(4) 0.0144(3) 0.0045(3) 0.0023(3) 0.0052(3)
Se3 0.0172(3) 0.0154(4) 0.0187(3) 0.0040(3) 0.0030(3) 0.0072(3)
Se4 0.0185(3) 0.0172(4) 0.0195(4) 0.0057(3) -0.0015(3) 0.0059(3)
O1 0.030(3) 0.030(3) 0.023(3) 0.012(2) 0.006(2) 0.018(2)
O2 0.022(2) 0.019(3) 0.021(2) 0.007(2) 0.000(2) 0.003(2)
O3 0.021(2) 0.014(2) 0.011(2) 0.0064(19) 0.0006(18) 0.006(2)
O4 0.028(3) 0.014(3) 0.019(2) 0.002(2) -0.005(2) 0.007(2)
O5 0.031(3) 0.022(3) 0.020(3) 0.006(2) 0.006(2) 0.008(2)
O6 0.021(2) 0.017(3) 0.021(2) 0.010(2) 0.0070(19) 0.008(2)
O7 0.017(3) 0.022(3) 0.062(4) -0.007(3) 0.007(2) 0.002(2)
O8 0.018(2) 0.024(3) 0.019(2) -0.001(2) 0.0026(19) 0.011(2)
O9 0.013(2) 0.023(3) 0.025(3) 0.014(2) -0.0005(19) 0.000(2)
O10 0.017(2) 0.028(3) 0.031(3) 0.021(2) 0.009(2) 0.006(2)
O11 0.024(2) 0.009(2) 0.017(2) -0.002(2) 0.0012(19) 0.010(2)
O12 0.030(3) 0.019(3) 0.031(3) 0.005(2) 0.006(2) 0.013(2)
Li1 0.019(6) 0.029(7) 0.023(6) 0.003(6) -0.002(5) 0.007(6)

loop_
_atom_type_symbol
_atom_type_description
_atom_type_scat_dispersion_real
_atom_type_scat_dispersion_imag
_atom_type_scat_source
Li Li -0.0003 0.0001 'International Tables Vol C Tables 4.2.6.8 and 6.1.1.4'
O O 0.0106 0.006 'International Tables Vol C Tables 4.2.6.8 and 6.1.1.4'
Se Se -0.0929 2.2259 'International Tables Vol C Tables 4.2.6.8 and 6.1.1.4'
Cd Cd -0.8075 1.2024 'International Tables Vol C Tables 4.2.6.8 and 6.1.1.4'

loop_
_geom_angle_atom_site_label_1
_geom_angle_atom_site_label_2
_geom_angle_atom_site_label_3
_geom_angle
_geom_angle_site_symmetry_1
_geom_angle_site_symmetry_3
O1 Cd1 O3 108.48(15) . .
O1 Cd1 O2 88.72(15) . .
O3 Cd1 O2 162.53(15) . .
O1 Cd1 O4 110.90(17) . .
O3 Cd1 O4 93.58(15) . .
O2 Cd1 O4 82.71(16) . .
O1 Cd1 O5 78.60(17) . .
O3 Cd1 O5 103.58(16) . .
O2 Cd1 O5 76.22(16) . .
O4 Cd1 O5 156.77(15) . .
O1 Cd1 O6 171.51(16) . .
O3 Cd1 O6 65.31(13) . .
O2 Cd1 O6 97.26(14) . .
O4 Cd1 O6 75.98(15) . .
O5 Cd1 O6 96.92(15) . .
O1 Cd1 Se2 139.95(11) . .
O3 Cd1 Se2 32.47(10) . .
O2 Cd1 Se2 130.06(11) . .
O4 Cd1 Se2 86.92(11) . .
O5 Cd1 Se2 99.15(12) . .
O6 Cd1 Se2 33.10(9) . .
O1 Cd1 Li2 35.3(2) . .
O3 Cd1 Li2 124.6(2) . .
O2 Cd1 Li2 68.3(2) . .
O4 Cd1 Li2 131.9(2) . .
O5 Cd1 Li2 47.1(2) . .
O6 Cd1 Li2 142.8(2) . .
Se2 Cd1 Li2 141.1(2) . .
O1 Cd1 Li2 85.0(2) . 2_676
O3 Cd1 Li2 33.8(2) . 2_676
O2 Cd1 Li2 151.5(2) . 2_676
O4 Cd1 Li2 125.5(2) . 2_676
O5 Cd1 Li2 75.3(2) . 2_676
O6 Cd1 Li2 86.9(2) . 2_676
Se2 Cd1 Li2 56.42(17) . 2_676
Li2 Cd1 Li2 91.4(2) . 2_676
O8 Cd2 O8 180 2_566 .
O8 Cd2 O7 94.38(17) 2_566 .
O8 Cd2 O7 85.61(17) . .
O8 Cd2 O7 85.62(17) 2_566 2_566
O8 Cd2 O7 94.39(17) . 2_566
O7 Cd2 O7 180 . 2_566
O8 Cd2 O3 87.94(15) 2_566 .
O8 Cd2 O3 92.06(15) . .
O7 Cd2 O3 85.00(18) . .
O7 Cd2 O3 95.00(17) 2_566 .
O8 Cd2 O3 92.06(15) 2_566 2_566
O8 Cd2 O3 87.94(15) . 2_566
O7 Cd2 O3 94.99(17) . 2_566
O7 Cd2 O3 85.01(18) 2_566 2_566
O3 Cd2 O3 180 . 2_566
O8 Cd2 Li2 52.1(2) 2_566 2_676
O8 Cd2 Li2 127.9(2) . 2_676
O7 Cd2 Li2 82.4(2) . 2_676
O7 Cd2 Li2 97.6(2) 2_566 2_676
O3 Cd2 Li2 36.6(2) . 2_676
O3 Cd2 Li2 143.4(2) 2_566 2_676
O8 Cd2 Li2 127.9(2) 2_566 1_445
O8 Cd2 Li2 52.1(2) . 1_445
O7 Cd2 Li2 97.6(2) . 1_445
O7 Cd2 Li2 82.4(2) 2_566 1_445
O3 Cd2 Li2 143.4(2) . 1_445
O3 Cd2 Li2 36.6(2) 2_566 1_445
Li2 Cd2 Li2 180 2_676 1_445
O2 Cd3 O8 118.34(16) . 1_665
O2 Cd3 O9 148.76(16) . .
O8 Cd3 O9 89.79(16) 1_665 .
O2 Cd3 O5 78.62(16) . .
O8 Cd3 O5 81.33(15) 1_665 .
O9 Cd3 O5 121.76(17) . .
O2 Cd3 O10 96.36(16) . .
O8 Cd3 O10 139.16(17) 1_665 .
O9 Cd3 O10 65.03(15) . .
O5 Cd3 O10 85.54(15) . .
O2 Cd3 O11 92.27(15) . 1_655
O8 Cd3 O11 63.24(14) 1_665 1_655
O9 Cd3 O11 88.65(14) . 1_655
O5 Cd3 O11 133.66(15) . 1_655
O10 Cd3 O11 140.80(14) . 1_655
O2 Cd3 Se3 124.47(11) . 2_675
O8 Cd3 Se3 117.06(12) 1_665 2_675
O9 Cd3 Se3 32.36(10) . 2_675
O5 Cd3 Se3 106.43(12) . 2_675
O10 Cd3 Se3 32.70(10) . 2_675
O11 Cd3 Se3 115.69(10) 1_655 2_675
O2 Cd3 Se1 111.89(11) . 1_665
O8 Cd3 Se1 31.59(10) 1_665 1_665
O9 Cd3 Se1 84.45(10) . 1_665
O5 Cd3 Se1 110.61(11) . 1_665
O10 Cd3 Se1 149.41(11) . 1_665
O11 Cd3 Se1 32.26(9) 1_655 1_665
Se3 Cd3 Se1 116.81(2) 2_675 1_665
O2 Cd3 Li2 70.0(2) . .
O8 Cd3 Li2 53.6(2) 1_665 .
O9 Cd3 Li2 141.1(2) . .
O5 Cd3 Li2 48.2(2) . .
O10 Cd3 Li2 133.0(2) . .
O11 Cd3 Li2 85.8(2) 1_655 .
Se3 Cd3 Li2 151.1(2) 2_675 .
Se1 Cd3 Li2 70.73(19) 1_665 .
O2 Cd3 Li1 85.8(3) . 2_675
O8 Cd3 Li1 97.9(2) 1_665 2_675
O9 Cd3 Li1 76.5(3) . 2_675
O5 Cd3 Li1 161.7(3) . 2_675
O10 Cd3 Li1 105.9(2) . 2_675
O11 Cd3 Li1 36.7(2) 1_655 2_675
Se3 Cd3 Li1 90.3(2) 2_675 2_675
Se1 Cd3 Li1 66.41(19) 1_665 2_675
Li2 Cd3 Li1 117.1(3) . 2_675
O9 Cd4 O9 180 2_675 1_445
O9 Cd4 O4 87.73(15) 2_675 .
O9 Cd4 O4 92.27(15) 1_445 .
O9 Cd4 O4 92.27(15) 2_675 2_565
O9 Cd4 O4 87.73(15) 1_445 2_565
O4 Cd4 O4 180 . 2_565
O9 Cd4 O6 90.83(16) 2_675 2_565
O9 Cd4 O6 89.17(16) 1_445 2_565
O4 Cd4 O6 101.63(15) . 2_565
O4 Cd4 O6 78.37(15) 2_565 2_565
O9 Cd4 O6 89.17(16) 2_675 .
O9 Cd4 O6 90.83(16) 1_445 .
O4 Cd4 O6 78.37(15) . .
O4 Cd4 O6 101.63(15) 2_565 .
O6 Cd4 O6 180.0(2) 2_565 .
O11 Se1 O4 101.7(2) 1_545 .
O11 Se1 O8 96.4(2) 1_545 .
O4 Se1 O8 103.4(2) . .
O11 Se1 Li1 40.6(3) 1_545 1_545
O4 Se1 Li1 124.9(3) . 1_545
O8 Se1 Li1 116.4(3) . 1_545
O11 Se1 Cd3 53.45(14) 1_545 1_445
O4 Se1 Cd3 100.70(14) . 1_445
O8 Se1 Cd3 44.00(14) . 1_445
Li1 Se1 Cd3 85.0(2) 1_545 1_445
O12 Se2 O6 100.2(2) . .
O12 Se2 O3 101.7(2) . .
O6 Se2 O3 97.02(19) . .
O12 Se2 Li1 68.2(3) . .
O6 Se2 Li1 36.2(3) . .
O3 Se2 Li1 118.9(2) . .
O12 Se2 Li2 32.5(2) . 1_455
O6 Se2 Li2 129.2(3) . 1_455
O3 Se2 Li2 107.8(2) . 1_455
Li1 Se2 Li2 93.5(3) . 1_455
O12 Se2 Li2 67.9(3) . 2_676
O6 Se2 Li2 114.1(2) . 2_676
O3 Se2 Li2 36.0(3) . 2_676
Li1 Se2 Li2 113.8(3) . 2_676
Li2 Se2 Li2 72.7(3) 1_455 2_676
O12 Se2 Cd1 101.27(15) . .
O6 Se2 Cd1 52.01(14) . .
O3 Se2 Cd1 45.47(13) . .
Li1 Se2 Cd1 76.3(2) . .
Li2 Se2 Cd1 128.9(2) 1_455 .
Li2 Se2 Cd1 66.8(2) 2_676 .
O2 Se3 O10 99.6(2) . 2_675
O2 Se3 O9 105.3(2) . 2_675
O10 Se3 O9 96.3(2) 2_675 2_675
O2 Se3 Cd3 106.99(17) . 2_675
O10 Se3 Cd3 50.15(14) 2_675 2_675
O9 Se3 Cd3 46.22(15) 2_675 2_675
O7 Se4 O1 100.9(3) . .
O7 Se4 O5 103.2(2) . 2_676
O1 Se4 O5 100.6(2) . 2_676
Se4 O1 Li2 127.5(4) . .
Se4 O1 Cd1 115.4(2) . .
Li2 O1 Cd1 104.6(4) . .
Se3 O2 Cd3 107.7(2) . .
Se3 O2 Cd1 131.6(2) . .
Cd3 O2 Cd1 102.51(19) . .
Se2 O3 Li2 113.7(4) . 2_676
Se2 O3 Cd1 102.07(17) . .
Li2 O3 Cd1 106.7(3) 2_676 .
Se2 O3 Cd2 126.2(2) . .
Li2 O3 Cd2 97.6(3) 2_676 .
Cd1 O3 Cd2 109.55(17) . .
Se1 O4 Cd1 120.8(2) . .
Se1 O4 Cd4 126.8(2) . .
Cd1 O4 Cd4 103.37(18) . .
Se4 O5 Cd3 122.2(2) 2_676 .
Se4 O5 Cd1 124.7(2) 2_676 .
Cd3 O5 Cd1 99.27(17) . .
Se4 O5 Li2 125.8(3) 2_676 .
Cd3 O5 Li2 87.2(3) . .
Cd1 O5 Li2 87.6(3) . .
Se2 O6 Li1 112.4(4) . .
Se2 O6 Cd4 122.9(2) . .
Li1 O6 Cd4 109.9(4) . .
Se2 O6 Cd1 94.89(17) . .
Li1 O6 Cd1 118.9(4) . .
Cd4 O6 Cd1 96.59(16) . .
Se4 O7 Cd2 135.2(3) . .
Se1 O8 Cd2 122.3(2) . .
Se1 O8 Cd3 104.4(2) . 1_445
Cd2 O8 Cd3 131.89(19) . 1_445
Se1 O8 Li2 115.4(3) . 1_445
Cd2 O8 Li2 86.6(3) . 1_445
Cd3 O8 Li2 83.2(3) 1_445 1_445
Se3 O9 Cd4 129.9(2) 2_675 1_665
Se3 O9 Cd3 101.42(19) 2_675 .
Cd4 O9 Cd3 123.4(2) 1_665 .
Se3 O10 Li1 130.3(5) 2_675 .
Se3 O10 Cd3 97.15(18) 2_675 .
Li1 O10 Cd3 132.1(4) . .
Se1 O11 Li1 149.7(5) 1_565 2_575
Se1 O11 Li1 107.0(4) 1_565 .
Li1 O11 Li1 90.1(5) 2_575 .
Se1 O11 Cd3 94.29(18) 1_565 1_455
Li1 O11 Cd3 93.3(4) 2_575 1_455
Li1 O11 Cd3 130.2(4) . 1_455
Se2 O12 Li2 120.2(4) . 1_455
O10 Li1 O6 113.5(6) . .
O10 Li1 O11 98.7(5) . 2_575
O6 Li1 O11 110.4(6) . 2_575
O10 Li1 O11 102.1(6) . .
O6 Li1 O11 134.7(6) . .
O11 Li1 O11 89.9(5) 2_575 .
O10 Li1 Li1 104.8(7) . 2_575
O6 Li1 Li1 138.4(8) . 2_575
O11 Li1 Li1 45.9(3) 2_575 2_575
O11 Li1 Li1 44.0(4) . 2_575
O10 Li1 Se1 83.1(5) . 1_565
O6 Li1 Se1 124.6(5) . 1_565
O11 Li1 Se1 118.9(5) 2_575 1_565
O11 Li1 Se1 32.5(2) . 1_565
Li1 Li1 Se1 74.4(5) 2_575 1_565
O10 Li1 Se2 129.5(5) . .
O6 Li1 Se2 31.3(2) . .
O11 Li1 Se2 123.8(5) 2_575 .
O11 Li1 Se2 103.7(4) . .
Li1 Li1 Se2 123.8(6) 2_575 .
Se1 Li1 Se2 96.6(3) 1_565 .
O10 Li1 Cd3 55.1(3) . 2_675
O6 Li1 Cd3 103.8(5) . 2_675
O11 Li1 Cd3 50.1(3) 2_575 2_675
O11 Li1 Cd3 119.6(5) . 2_675
Li1 Li1 Cd3 84.7(5) 2_575 2_675
Se1 Li1 Cd3 126.4(4) 1_565 2_675
Se2 Li1 Cd3 134.9(5) . 2_675
O12 Li2 O1 103.2(6) 1_655 .
O12 Li2 O3 121.2(6) 1_655 2_676
O1 Li2 O3 116.3(5) . 2_676
O12 Li2 O5 130.7(5) 1_655 .
O1 Li2 O5 81.2(4) . .
O3 Li2 O5 98.2(5) 2_676 .
O12 Li2 O8 82.3(4) 1_655 1_665
O1 Li2 O8 146.7(5) . 1_665
O3 Li2 O8 86.3(4) 2_676 1_665
O5 Li2 O8 71.1(3) . 1_665
O12 Li2 Se2 27.3(2) 1_655 1_655
O1 Li2 Se2 75.9(4) . 1_655
O3 Li2 Se2 136.6(5) 2_676 1_655
O5 Li2 Se2 125.3(4) . 1_655
O8 Li2 Se2 105.1(3) 1_665 1_655
O12 Li2 Se2 99.0(4) 1_655 2_676
O1 Li2 Se2 107.4(4) . 2_676
O3 Li2 Se2 30.3(2) 2_676 2_676
O5 Li2 Se2 127.0(4) . 2_676
O8 Li2 Se2 104.0(4) 1_665 2_676
Se2 Li2 Se2 107.3(3) 1_655 2_676
O12 Li2 Cd3 87.9(4) 1_655 .
O1 Li2 Cd3 103.7(4) . .
O3 Li2 Cd3 119.7(5) 2_676 .
O5 Li2 Cd3 44.6(2) . .
O8 Li2 Cd3 43.16(18) 1_665 .
Se2 Li2 Cd3 94.3(3) 1_655 .
Se2 Li2 Cd3 145.5(4) 2_676 .
O12 Li2 Cd1 111.2(5) 1_655 .
O1 Li2 Cd1 40.1(2) . .
O3 Li2 Cd1 127.3(5) 2_676 .
O5 Li2 Cd1 45.2(2) . .
O8 Li2 Cd1 107.0(3) 1_665 .
Se2 Li2 Cd1 90.0(3) 1_655 .
Se2 Li2 Cd1 139.0(3) 2_676 .
Cd3 Li2 Cd1 65.2(2) . .
O12 Li2 Cd2 109.7(4) 1_655 1_665
O1 Li2 Cd2 147.0(5) . 1_665
O3 Li2 Cd2 45.8(3) 2_676 1_665
O5 Li2 Cd2 76.0(3) . 1_665
O8 Li2 Cd2 41.30(19) 1_665 1_665
Se2 Li2 Cd2 136.9(3) 1_655 1_665
Se2 Li2 Cd2 69.8(2) 2_676 1_665
Cd3 Li2 Cd2 76.1(2) . 1_665
Cd1 Li2 Cd2 121.2(3) . 1_665
O12 Li2 Cd1 155.3(5) 1_655 2_676
O1 Li2 Cd1 82.1(4) . 2_676
O3 Li2 Cd1 39.4(2) 2_676 2_676
O5 Li2 Cd1 73.8(3) . 2_676
O8 Li2 Cd1 106.7(4) 1_665 2_676
Se2 Li2 Cd1 147.2(4) 1_655 2_676
Se2 Li2 Cd1 56.77(18) 2_676 2_676
Cd3 Li2 Cd1 114.6(3) . 2_676
Cd1 Li2 Cd1 88.6(2) . 2_676
Cd2 Li2 Cd1 68.9(2) 1_665 2_676

loop_
_geom_bond_atom_site_label_1
_geom_bond_atom_site_label_2
_geom_bond_distance
_geom_bond_site_symmetry_2
Cd1 O1 2.214(4) .
Cd1 O3 2.302(4) .
Cd1 O2 2.303(4) .
Cd1 O4 2.316(4) .
Cd1 O5 2.364(5) .
Cd1 O6 2.498(4) .
Cd1 Se2 3.1582(8) .
Cd1 Li2 3.326(11) .
Cd1 Li2 3.471(11) 2_676
Cd2 O8 2.218(4) 2_566
Cd2 O8 2.218(4) .
Cd2 O7 2.223(5) .
Cd2 O7 2.223(5) 2_566
Cd2 O3 2.426(4) .
Cd2 O3 2.426(4) 2_566
Cd2 Li2 3.354(12) 2_676
Cd2 Li2 3.354(12) 1_445
Cd3 O2 2.250(5) .
Cd3 O8 2.251(4) 1_665
Cd3 O9 2.295(4) .
Cd3 O5 2.296(4) .
Cd3 O10 2.411(4) .
Cd3 O11 2.528(4) 1_655
Cd3 Se3 3.1154(8) 2_675
Cd3 Se1 3.1385(8) 1_665
Cd3 Li2 3.268(11) .
Cd3 Li1 3.293(12) 2_675
Cd4 O9 2.242(4) 2_675
Cd4 O9 2.242(4) 1_445
Cd4 O4 2.321(4) .
Cd4 O4 2.321(4) 2_565
Cd4 O6 2.374(4) 2_565
Cd4 O6 2.374(4) .
Se1 O11 1.680(4) 1_545
Se1 O4 1.689(4) .
Se1 O8 1.697(4) .
Se1 Li1 2.992(13) 1_545
Se1 Cd3 3.1385(7) 1_445
Se2 O12 1.661(5) .
Se2 O6 1.731(4) .
Se2 O3 1.734(4) .
Se2 Li1 3.076(12) .
Se2 Li2 3.133(12) 1_455
Se2 Li2 3.146(11) 2_676
Se3 O2 1.686(4) .
Se3 O10 1.696(4) 2_675
Se3 O9 1.701(4) 2_675
Se3 Cd3 3.1154(8) 2_675
Se4 O7 1.668(5) .
Se4 O1 1.683(4) .
Se4 O5 1.725(5) 2_676
O1 Li2 1.985(12) .
O3 Li2 2.018(12) 2_676
O5 Se4 1.725(5) 2_676
O5 Li2 2.440(12) .
O6 Li1 1.966(14) .
O8 Cd3 2.251(4) 1_445
O8 Li2 2.650(12) 1_445
O9 Se3 1.701(4) 2_675
O9 Cd4 2.242(4) 1_665
O10 Se3 1.696(4) 2_675
O10 Li1 1.945(12) .
O11 Se1 1.680(4) 1_565
O11 Li1 1.970(12) 2_575
O11 Li1 2.034(14) .
O11 Cd3 2.528(4) 1_455
O12 Li2 1.949(12) 1_455
Li1 O11 1.970(12) 2_575
Li1 Li1 2.83(2) 2_575
Li1 Se1 2.992(13) 1_565
Li1 Cd3 3.293(12) 2_675
Li2 O12 1.949(12) 1_655
Li2 O3 2.018(12) 2_676
Li2 O8 2.650(12) 1_665
Li2 Se2 3.133(12) 1_655
Li2 Se2 3.146(11) 2_676
Li2 Cd2 3.354(12) 1_665
Li2 Cd1 3.471(11) 2_676
